data_2237396
loop_
_publ_author_name
'Topno, Nishith Saurav'
'Tangeti, Venkataswamy'
'Rao, H. Surya Prakash'
'Krishna, R.'

_publ_section_title
;
 (<i>Z</i>)-3-(1-Hydroxy-3-oxobut-1-enyl)-6-nitro-2<i>H</i>-chromen-2-one
;
_journal_coeditor_code SJ5289
_journal_issue 2
_journal_name_full 'Acta Crystallographica Section E'
_journal_page_first o284
_journal_paper_doi 10.1107/S1600536812051872
_journal_volume 69
_journal_year 2013
_chemical_formula_iupac 'C13 H9 N O6'
_chemical_formula_moiety 'C13 H9 N O6'
_chemical_formula_sum 'C13 H9 N O6'
_chemical_formula_weight 275.21
_chemical_name_systematic
;
(<i>Z</i>)-3-(1-Hydroxy-3-oxobut-1-enyl)-6-nitro-2<i>H</i>-chromen-2-one
;
_space_group_IT_number 2
_symmetry_cell_setting triclinic
_symmetry_space_group_name_Hall '-P 1'
_symmetry_space_group_name_H-M 'P -1'
_atom_sites_solution_hydrogens geom
_atom_sites_solution_primary direct
_atom_sites_solution_secondary difmap
_audit_creation_method SHELXL-97
_cell_angle_alpha 85.202(17)
_cell_angle_beta 77.346(15)
_cell_angle_gamma 89.278(17)
_cell_formula_units_Z 2
_cell_length_a 7.4591(13)
_cell_length_b 8.2178(19)
_cell_length_c 10.0087(18)
_cell_measurement_reflns_used 2257
_cell_measurement_temperature 293(2)
_cell_measurement_theta_max 29.1142
_cell_measurement_theta_min 3.1006
_cell_volume 596.5(2)
_computing_cell_refinement 'CrysAlis PRO (Oxford Diffraction, 2009)'
_computing_data_collection 'CrysAlis PRO (Oxford Diffraction, 2009)'
_computing_data_reduction 'CrysAlis PRO (Oxford Diffraction, 2009)'
_computing_molecular_graphics '<i>ORTEP-3 for Windows</i> (Farrugia, 2012)'
_computing_publication_material '<i>PLATON</i> (Spek, 2009)'
_computing_structure_refinement '<i>SHELXL97</i> (Sheldrick, 2008)'
_computing_structure_solution '<i>SHELXS97</i> (Sheldrick, 2008)'
_diffrn_ambient_temperature 293(2)
_diffrn_detector_area_resol_mean 15.9821
_diffrn_measured_fraction_theta_full 0.998
_diffrn_measured_fraction_theta_max 0.998
_diffrn_measurement_device_type 'Oxford Diffraction Xcalibur Eos'
_diffrn_measurement_method '\w scans'
_diffrn_radiation_monochromator graphite
_diffrn_radiation_source 'fine-focus sealed tube'
_diffrn_radiation_type MoK\a
_diffrn_radiation_wavelength 0.71073
_diffrn_reflns_av_R_equivalents 0.0332
_diffrn_reflns_av_sigmaI/netI 0.0480
_diffrn_reflns_limit_h_max 8
_diffrn_reflns_limit_h_min -8
_diffrn_reflns_limit_k_max 8
_diffrn_reflns_limit_k_min -9
_diffrn_reflns_limit_l_max 11
_diffrn_reflns_limit_l_min -11
_diffrn_reflns_number 4789
_diffrn_reflns_theta_full 25.00
_diffrn_reflns_theta_max 25.00
_diffrn_reflns_theta_min 3.11
_diffrn_standards_number 0
_exptl_absorpt_coefficient_mu 0.124
_exptl_absorpt_correction_T_max 1.00000
_exptl_absorpt_correction_T_min 0.91680
_exptl_absorpt_correction_type multi-scan
_exptl_absorpt_process_details '(CrysAlis PRO; Oxford Diffraction, 2009)'
_exptl_crystal_colour colorless
_exptl_crystal_density_diffrn 1.532
_exptl_crystal_density_method 'not measured'
_exptl_crystal_description plate
_exptl_crystal_F_000 284
_exptl_crystal_size_max 0.4
_exptl_crystal_size_mid 0.32
_exptl_crystal_size_min 0.2
_refine_diff_density_max 0.176
_refine_diff_density_min -0.199
_refine_ls_extinction_method none
_refine_ls_goodness_of_fit_ref 0.934
_refine_ls_hydrogen_treatment constr
_refine_ls_matrix_type full
_refine_ls_number_parameters 183
_refine_ls_number_reflns 2093
_refine_ls_number_restraints 0
_refine_ls_restrained_S_all 0.934
_refine_ls_R_factor_all 0.0750
_refine_ls_R_factor_gt 0.0479
_refine_ls_shift/su_max 0.000
_refine_ls_shift/su_mean 0.000
_refine_ls_structure_factor_coef Fsqd
_refine_ls_weighting_details 'calc w=1/[\s^2^(Fo^2^)+(0.1000P)^2^] where P=(Fo^2^+2Fc^2^)/3'
_refine_ls_weighting_scheme calc
_refine_ls_wR_factor_gt 0.1414
_refine_ls_wR_factor_ref 0.1696
_reflns_number_gt 1395
_reflns_number_total 2093
_reflns_threshold_expression I>2\s(I)
_cod_data_source_file sj5289.cif
_cod_data_source_block I
_cod_database_code 2237396
_cod_database_fobs_code 2237396

loop_
_symmetry_equiv_pos_as_xyz
'x, y, z'
'-x, -y, -z'

loop_
_atom_site_type_symbol
_atom_site_label
_atom_site_fract_x
_atom_site_fract_y
_atom_site_fract_z
_atom_site_U_iso_or_equiv
_atom_site_adp_type
_atom_site_calc_flag
_atom_site_refinement_flags
_atom_site_occupancy
_atom_site_symmetry_multiplicity
O O1 0.25449(19) 0.17075(18) 0.16604(16) 0.0422(5) Uani d . 1 1
C C4 0.5804(3) 0.1391(2) 0.1024(2) 0.0306(5) Uani d . 1 1
C C2 0.4261(3) 0.3162(2) -0.0432(2) 0.0318(5) Uani d . 1 1
C C5 0.7376(3) 0.0665(2) 0.1335(2) 0.0350(6) Uani d . 1 1
H H5 0.8525 0.0887 0.0766 0.042 Uiso calc R 1 1
C C3 0.5812(3) 0.2510(2) -0.0161(2) 0.0329(5) Uani d . 1 1
H H3 0.6927 0.2791 -0.0757 0.040 Uiso calc R 1 1
C C9 0.4119(3) 0.1020(3) 0.1911(2) 0.0337(5) Uani d . 1 1
O O3 0.6017(2) 0.4703(2) -0.23192(17) 0.0497(5) Uani d . 1 1
H H3A 0.5984 0.5364 -0.2974 0.075 Uiso calc R 1 1
O O4 0.4619(3) 0.6406(2) -0.40237(18) 0.0584(6) Uani d . 1 1
C C11 0.2837(3) 0.4849(3) -0.2152(2) 0.0417(6) Uani d . 1 1
H H11 0.1660 0.4551 -0.1668 0.050 Uiso calc R 1 1
C C6 0.7191(3) -0.0382(3) 0.2494(2) 0.0367(6) Uani d . 1 1
C C8 0.3959(3) -0.0051(3) 0.3076(2) 0.0402(6) Uani d . 1 1
H H8 0.2815 -0.0284 0.3648 0.048 Uiso calc R 1 1
O O2 0.1007(2) 0.3272(2) 0.04475(19) 0.0620(6) Uani d . 1 1
C C10 0.4319(3) 0.4287(2) -0.1671(2) 0.0344(6) Uani d . 1 1
N N1 0.8848(3) -0.1149(2) 0.2826(2) 0.0474(6) Uani d . 1 1
C C7 0.5514(3) -0.0762(3) 0.3373(2) 0.0393(6) Uani d . 1 1
H H7 0.5444 -0.1485 0.4149 0.047 Uiso calc R 1 1
C C1 0.2494(3) 0.2775(3) 0.0523(2) 0.0394(6) Uani d . 1 1
O O6 0.8773(3) -0.1692(3) 0.3998(2) 0.0900(8) Uani d . 1 1
O O5 1.0203(2) -0.1232(2) 0.1907(2) 0.0639(6) Uani d . 1 1
C C13 0.1405(4) 0.6402(4) -0.3939(3) 0.0728(9) Uani d . 1 1
H H13A 0.1784 0.6891 -0.4863 0.109 Uiso calc R 1 1
H H13B 0.0716 0.7180 -0.3369 0.109 Uiso calc R 1 1
H H13C 0.0651 0.5462 -0.3932 0.109 Uiso calc R 1 1
C C12 0.3071(4) 0.5893(3) -0.3397(3) 0.0474(6) Uani d . 1 1

loop_
_atom_site_aniso_label
_atom_site_aniso_U_11
_atom_site_aniso_U_22
_atom_site_aniso_U_33
_atom_site_aniso_U_12
_atom_site_aniso_U_13
_atom_site_aniso_U_23
O1 0.0340(9) 0.0494(10) 0.0382(10) 0.0047(7) -0.0036(7) 0.0134(7)
C4 0.0345(12) 0.0279(12) 0.0291(12) -0.0022(8) -0.0071(9) 0.0012(8)
C2 0.0367(12) 0.0279(12) 0.0297(13) -0.0012(9) -0.0064(10) 0.0017(9)
C5 0.0315(12) 0.0373(13) 0.0348(13) -0.0012(9) -0.0054(10) 0.0014(10)
C3 0.0332(12) 0.0324(12) 0.0302(12) -0.0031(9) -0.0022(9) 0.0024(9)
C9 0.0344(12) 0.0354(12) 0.0308(12) 0.0018(9) -0.0076(9) 0.0013(9)
O3 0.0494(11) 0.0562(12) 0.0381(11) -0.0036(8) -0.0053(8) 0.0177(8)
O4 0.0770(13) 0.0554(12) 0.0395(11) -0.0030(9) -0.0123(9) 0.0143(8)
C11 0.0491(15) 0.0397(14) 0.0365(14) 0.0011(10) -0.0135(11) 0.0062(10)
C6 0.0406(13) 0.0361(13) 0.0363(13) 0.0046(9) -0.0156(10) -0.0016(9)
C8 0.0383(13) 0.0486(14) 0.0295(13) -0.0025(10) -0.0022(10) 0.0068(10)
O2 0.0348(10) 0.0816(14) 0.0625(13) 0.0106(8) -0.0080(8) 0.0261(10)
C10 0.0436(13) 0.0297(12) 0.0287(12) -0.0019(9) -0.0059(10) 0.0003(9)
N1 0.0478(13) 0.0527(13) 0.0445(13) 0.0056(9) -0.0198(10) 0.0041(10)
C7 0.0482(14) 0.0403(13) 0.0283(13) 0.0022(10) -0.0089(10) 0.0049(9)
C1 0.0409(13) 0.0405(14) 0.0342(13) 0.0030(10) -0.0066(10) 0.0065(10)
O6 0.0764(15) 0.142(2) 0.0506(13) 0.0326(14) -0.0257(11) 0.0264(13)
O5 0.0431(11) 0.0806(14) 0.0632(14) 0.0153(9) -0.0091(9) 0.0125(10)
C13 0.090(2) 0.078(2) 0.0564(19) 0.0096(16) -0.0389(17) 0.0148(15)
C12 0.0694(18) 0.0401(14) 0.0362(14) 0.0019(12) -0.0209(13) 0.0022(11)

loop_
_atom_type_symbol
_atom_type_description
_atom_type_scat_dispersion_real
_atom_type_scat_dispersion_imag
_atom_type_scat_source
C C 0.0033 0.0016 'International Tables Vol C Tables 4.2.6.8 and 6.1.1.4'
H H 0.0000 0.0000 'International Tables Vol C Tables 4.2.6.8 and 6.1.1.4'
N N 0.0061 0.0033 'International Tables Vol C Tables 4.2.6.8 and 6.1.1.4'
O O 0.0106 0.0060 'International Tables Vol C Tables 4.2.6.8 and 6.1.1.4'

loop_
_geom_angle_atom_site_label_1
_geom_angle_atom_site_label_2
_geom_angle_atom_site_label_3
_geom_angle_site_symmetry_1
_geom_angle
C9 O1 C1 . 123.35(17)
C9 C4 C5 . 118.4(2)
C9 C4 C3 . 117.68(19)
C5 C4 C3 . 123.93(19)
C3 C2 C1 . 119.73(19)
C3 C2 C10 . 120.49(19)
C1 C2 C10 . 119.77(18)
C6 C5 C4 . 118.5(2)
C6 C5 H5 . 120.8
C4 C5 H5 . 120.8
C2 C3 C4 . 121.97(19)
C2 C3 H3 . 119.0
C4 C3 H3 . 119.0
O1 C9 C8 . 117.09(19)
O1 C9 C4 . 120.68(19)
C8 C9 C4 . 122.2(2)
C10 O3 H3A . 109.5
O4 O4 C12 1 0(10)
C10 C11 C12 . 120.7(2)
C10 C11 H11 . 119.7
C12 C11 H11 . 119.7
C5 C6 C7 . 123.2(2)
C5 C6 N1 . 118.6(2)
C7 C6 N1 . 118.2(2)
C7 C8 C9 . 119.0(2)
C7 C8 H8 . 120.5
C9 C8 H8 . 120.5
O2 O2 C1 1 0(10)
O3 C10 C11 . 121.5(2)
O3 C10 C2 . 112.69(18)
C11 C10 C2 . 125.8(2)
O6 N1 O5 . 123.5(2)
O6 N1 C6 . 118.0(2)
O5 N1 C6 . 118.4(2)
C8 C7 C6 . 118.7(2)
C8 C7 H7 . 120.7
C6 C7 H7 . 120.7
O2 C1 O2 1 0.00(18)
O2 C1 O1 1 115.3(2)
O2 C1 O1 . 115.3(2)
O2 C1 C2 1 128.1(2)
O2 C1 C2 . 128.1(2)
O1 C1 C2 . 116.55(18)
C12 C13 H13A . 109.5
C12 C13 H13B . 109.5
H13A C13 H13B . 109.5
C12 C13 H13C . 109.5
H13A C13 H13C . 109.5
H13B C13 H13C . 109.5
O4 C12 O4 1 0.0(2)
O4 C12 C11 1 121.4(2)
O4 C12 C11 . 121.4(2)
O4 C12 C13 1 119.6(2)
O4 C12 C13 . 119.6(2)
C11 C12 C13 . 119.0(3)

loop_
_geom_bond_atom_site_label_1
_geom_bond_atom_site_label_2
_geom_bond_site_symmetry_2
_geom_bond_distance
O1 C9 . 1.360(3)
O1 C1 . 1.385(3)
C4 C9 . 1.391(3)
C4 C5 . 1.392(3)
C4 C3 . 1.438(3)
C2 C3 . 1.341(3)
C2 C1 . 1.470(3)
C2 C10 . 1.476(3)
C5 C6 . 1.368(3)
C5 H5 . 0.9300
C3 H3 . 0.9300
C9 C8 . 1.385(3)
O3 C10 . 1.325(3)
O3 H3A . 0.8200
O4 O4 1 0.000(5)
O4 C12 . 1.247(3)
C11 C10 . 1.361(3)
C11 C12 . 1.432(3)
C11 H11 . 0.9300
C6 C7 . 1.384(3)
C6 N1 . 1.470(3)
C8 C7 . 1.370(3)
C8 H8 . 0.9300
O2 O2 1 0.0000
O2 C1 . 1.192(3)
N1 O6 . 1.210(3)
N1 O5 . 1.214(2)
C7 H7 . 0.9300
C1 O2 1 1.192(3)
C13 C12 . 1.502(4)
C13 H13A . 0.9600
C13 H13B . 0.9600
C13 H13C . 0.9600
C12 O4 1 1.247(3)

loop_
_geom_hbond_atom_site_label_D
_geom_hbond_atom_site_label_H
_geom_hbond_atom_site_label_A
_geom_hbond_site_symmetry_A
_geom_hbond_distance_DH
_geom_hbond_distance_HA
_geom_hbond_distance_DA
_geom_hbond_angle_DHA
O3 H3A O4 1 0.82 1.78 2.510(2) 147.3
C11 H11 O2 1 0.93 2.24 2.870(3) 124.5
C3 H3 O5 2_755 0.93 2.58 3.308(3) 135.7
C7 H7 O4 1_546 0.93 2.39 3.304(3) 165.9

loop_
_geom_torsion_atom_site_label_1
_geom_torsion_atom_site_label_2
_geom_torsion_atom_site_label_3
_geom_torsion_atom_site_label_4
_geom_torsion_site_symmetry_1
_geom_torsion_site_symmetry_4
_geom_torsion
C9 C4 C5 C6 . . 0.2(3)
C3 C4 C5 C6 . . 180.0(2)
C1 C2 C3 C4 . . 2.1(3)
C10 C2 C3 C4 . . -179.02(19)
C9 C4 C3 C2 . . -1.2(3)
C5 C4 C3 C2 . . 178.94(19)
C1 O1 C9 C8 . . -178.8(2)
C1 O1 C9 C4 . . 1.2(3)
C5 C4 C9 O1 . . 179.40(19)
C3 C4 C9 O1 . . -0.4(3)
C5 C4 C9 C8 . . -0.6(3)
C3 C4 C9 C8 . . 179.6(2)
C4 C5 C6 C7 . . 0.3(4)
C4 C5 C6 N1 . . -179.93(18)
O1 C9 C8 C7 . . -179.48(18)
C4 C9 C8 C7 . . 0.5(4)
C12 C11 C10 O3 . . 1.0(4)
C12 C11 C10 C2 . . -177.7(2)
C3 C2 C10 O3 . . -8.2(3)
C1 C2 C10 O3 . . 170.69(19)
C3 C2 C10 C11 . . 170.6(2)
C1 C2 C10 C11 . . -10.5(3)
C5 C6 N1 O6 . . 160.0(2)
C7 C6 N1 O6 . . -20.2(4)
C5 C6 N1 O5 . . -21.4(3)
C7 C6 N1 O5 . . 158.3(2)
C9 C8 C7 C6 . . 0.0(4)
C5 C6 C7 C8 . . -0.4(4)
N1 C6 C7 C8 . . 179.8(2)
O2 O2 C1 O1 1 . 0.00(3)
O2 O2 C1 C2 1 . 0.00(10)
C9 O1 C1 O2 . 1 179.87(19)
C9 O1 C1 O2 . . 179.87(19)
C9 O1 C1 C2 . . -0.4(3)
C3 C2 C1 O2 . 1 178.4(2)
C10 C2 C1 O2 . 1 -0.5(4)
C3 C2 C1 O2 . . 178.4(2)
C10 C2 C1 O2 . . -0.5(4)
C3 C2 C1 O1 . . -1.2(3)
C10 C2 C1 O1 . . 179.84(19)
O4 O4 C12 C11 1 . 0.00(14)
O4 O4 C12 C13 1 . 0.00(10)
C10 C11 C12 O4 . 1 -4.9(4)
C10 C11 C12 O4 . . -4.9(4)
C10 C11 C12 C13 . . 176.3(2)
